data_1554892
loop_
_publ_author_name
'Lv, Xue-Jiao'
'Zhao, Wei-Wei'
'Chen, Ying-Han'
'Wan, Sheng-Biao'
'Liu, Yan-Kai'

_publ_section_title
;
 Organocatalytic asymmetric synthesis of both cis- and trans-configured
 pyrano[2,3-b]chromenes via different dehydration pathways
;
_journal_issue 12
_journal_name_full 'Organic Chemistry Frontiers'
_journal_page_first 1972
_journal_paper_doi 10.1039/C9QO00366E
_journal_volume 6
_journal_year 2019
_chemical_absolute_configuration ad
_chemical_formula_moiety 'C20 H18 O4'
_chemical_formula_sum 'C20 H18 O4'
_chemical_formula_weight 322.34
_space_group_crystal_system monoclinic
_space_group_IT_number 4
_space_group_name_Hall 'P 2yb'
_space_group_name_H-M_alt 'P 1 21 1'
_atom_sites_solution_hydrogens geom
_atom_sites_solution_primary dual
_audit_creation_date 2019-01-26
_audit_creation_method
;
Olex2 1.2
(compiled 2018.05.29 svn.r3508 for OlexSys, GUI svn.r5506)
;
_audit_update_record
;
2019-02-02 deposited with the CCDC.	2019-04-19 downloaded from the CCDC.
;
_cell_angle_alpha 90
_cell_angle_beta 116.926(2)
_cell_angle_gamma 90
_cell_formula_units_Z 2
_cell_length_a 10.3231(13)
_cell_length_b 8.3376(10)
_cell_length_c 10.6510(13)
_cell_measurement_reflns_used 2591
_cell_measurement_temperature 100.15
_cell_measurement_theta_max 27.451
_cell_measurement_theta_min 2.280
_cell_volume 817.35(17)
_computing_cell_refinement 'SAINT v8.34A (Bruker, 2013)'
_computing_data_reduction 'SAINT v8.34A (Bruker, 2013)'
_computing_molecular_graphics 'Olex2 (Dolomanov et al., 2009)'
_computing_publication_material 'Olex2 (Dolomanov et al., 2009)'
_computing_structure_refinement 'ShelXL (Sheldrick, 2015)'
_computing_structure_solution 'ShelXT (Sheldrick, 2015)'
_diffrn_ambient_temperature 100.15
_diffrn_measured_fraction_theta_full 0.996
_diffrn_measured_fraction_theta_max 0.984
_diffrn_measurement_device_type 'Bruker D8 Venture'
_diffrn_radiation_type MoK\a
_diffrn_radiation_wavelength 0.71073
_diffrn_reflns_av_R_equivalents 0.0125
_diffrn_reflns_av_unetI/netI 0.0231
_diffrn_reflns_Laue_measured_fraction_full 0.996
_diffrn_reflns_Laue_measured_fraction_max 0.984
_diffrn_reflns_limit_h_max 13
_diffrn_reflns_limit_h_min -13
_diffrn_reflns_limit_k_max 10
_diffrn_reflns_limit_k_min -10
_diffrn_reflns_limit_l_max 13
_diffrn_reflns_limit_l_min -8
_diffrn_reflns_number 4947
_diffrn_reflns_point_group_measured_fraction_full 0.949
_diffrn_reflns_point_group_measured_fraction_max 0.900
_diffrn_reflns_theta_full 25.242
_diffrn_reflns_theta_max 27.530
_diffrn_reflns_theta_min 3.251
_exptl_absorpt_coefficient_mu 0.091
_exptl_absorpt_correction_T_max 0.7456
_exptl_absorpt_correction_T_min 0.6878
_exptl_absorpt_correction_type multi-scan
_exptl_absorpt_process_details
'SADABS-2014/3 (Bruker,2014/3) was used for absorption correction. wR2(int) was 0.0726 before and 0.0293 after correction. The Ratio of minimum to maximum transmission is 0.9225. The \l/2 correction factor is 0.00150.'
_exptl_crystal_colour colourless
_exptl_crystal_colour_primary colourless
_exptl_crystal_density_diffrn 1.310
_exptl_crystal_description block
_exptl_crystal_F_000 340
_refine_diff_density_max 0.136
_refine_diff_density_min -0.178
_refine_diff_density_rms 0.035
_refine_ls_abs_structure_details
;
 Flack x determined using 1155 quotients [(I+)-(I-)]/[(I+)+(I-)]
 (Parsons, Flack and Wagner, Acta Cryst. B69 (2013) 249-259).
;
_refine_ls_abs_structure_Flack -0.2(4)
_refine_ls_extinction_method none
_refine_ls_goodness_of_fit_ref 1.048
_refine_ls_hydrogen_treatment constr
_refine_ls_matrix_type full
_refine_ls_number_parameters 218
_refine_ls_number_reflns 3389
_refine_ls_number_restraints 1
_refine_ls_restrained_S_all 1.048
_refine_ls_R_factor_all 0.0432
_refine_ls_R_factor_gt 0.0357
_refine_ls_shift/su_max 0.000
_refine_ls_shift/su_mean 0.000
_refine_ls_structure_factor_coef Fsqd
_refine_ls_weighting_details 'w=1/[\s^2^(Fo^2^)+(0.0446P)^2^+0.0950P] where P=(Fo^2^+2Fc^2^)/3'
_refine_ls_weighting_scheme calc
_refine_ls_wR_factor_gt 0.0852
_refine_ls_wR_factor_ref 0.0905
_reflns_Friedel_coverage 0.712
_reflns_Friedel_fraction_full 0.895
_reflns_Friedel_fraction_max 0.804
_reflns_number_gt 3014
_reflns_number_total 3389
_reflns_threshold_expression 'I > 2\s(I)'
_cod_data_source_file c9qo00366e2.cif
_cod_data_source_block 190122lxj_0m
_cod_database_code 1554892
_shelx_shelxl_version_number 2018/3
_shelx_space_group_comment
;
The symmetry employed for this shelxl refinement is uniquely defined
by the following loop, which should always be used as a source of
symmetry information in preference to the above space-group names.
They are only intended as comments.
;
_olex2_refinement_description
;
1. Fixed Uiso
 At 1.2 times of:
  All C(H) groups, All C(H,H) groups
 At 1.5 times of:
  All C(H,H,H) groups
2.a Ternary CH refined with riding coordinates:
 C4(H4), C5(H5), C7(H7)
2.b Secondary CH2 refined with riding coordinates:
 C16(H16A,H16B)
2.c Aromatic/amide H refined with riding coordinates:
 C8(H8), C9(H9), C10(H10), C12(H12), C13(H13), C14(H14), C15(H15), C17(H17),
 C18(H18), C19(H19)
2.d Idealised Me refined as rotating group:
 C20(H20A,H20B,H20C)
;
_olex2_submission_special_instructions 'No special instructions were received'

loop_
_space_group_symop_operation_xyz
'x, y, z'
'-x, y+1/2, -z'

loop_
_atom_site_label
_atom_site_type_symbol
_atom_site_fract_x
_atom_site_fract_y
_atom_site_fract_z
_atom_site_U_iso_or_equiv
_atom_site_adp_type
_atom_site_occupancy
_atom_site_site_symmetry_order
_atom_site_calc_flag
_atom_site_refinement_flags_posn
O1 O 0.51601(15) 0.54271(19) 0.62911(15) 0.0424(4) Uani 1 1 d .
O2 O 0.74073(16) 0.5114(2) 0.79331(16) 0.0533(5) Uani 1 1 d .
O3 O 0.17294(18) 0.6382(3) 0.3534(2) 0.0662(6) Uani 1 1 d .
O4 O 0.23266(19) 0.5323(3) 0.5646(2) 0.0622(5) Uani 1 1 d .
C1 C 0.2661(2) 0.5820(3) 0.4784(2) 0.0406(5) Uani 1 1 d .
C2 C 0.6182(2) 0.5702(3) 0.2924(2) 0.0346(4) Uani 1 1 d .
C3 C 0.4182(2) 0.5900(2) 0.4964(2) 0.0362(5) Uani 1 1 d .
C4 C 0.6067(2) 0.6441(3) 0.4175(2) 0.0351(4) Uani 1 1 d .
H4 H 0.635774 0.759321 0.423443 0.042 Uiso 1 1 calc R
C5 C 0.7088(2) 0.5637(3) 0.5570(2) 0.0358(4) Uani 1 1 d .
H5 H 0.705847 0.445220 0.541317 0.043 Uiso 1 1 calc R
C6 C 0.8902(2) 0.5115(3) 0.8423(2) 0.0428(5) Uani 1 1 d .
C7 C 0.6592(2) 0.5965(3) 0.6678(2) 0.0397(5) Uani 1 1 d .
H7 H 0.665933 0.714042 0.688284 0.048 Uiso 1 1 calc R
C8 C 0.5910(2) 0.4082(3) 0.2629(2) 0.0433(5) Uani 1 1 d .
H8 H 0.564747 0.343612 0.321263 0.052 Uiso 1 1 calc R
C9 C 0.4530(2) 0.6389(3) 0.3972(2) 0.0379(5) Uani 1 1 d .
H9 H 0.377296 0.672292 0.309249 0.045 Uiso 1 1 calc R
C10 C 0.6555(2) 0.6620(3) 0.2054(2) 0.0447(5) Uani 1 1 d .
H10 H 0.674621 0.773262 0.223498 0.054 Uiso 1 1 calc R
C11 C 0.9556(2) 0.5642(3) 0.7617(2) 0.0428(5) Uani 1 1 d .
C12 C 0.6650(3) 0.5917(4) 0.0916(3) 0.0559(7) Uani 1 1 d .
H12 H 0.690625 0.655470 0.032325 0.067 Uiso 1 1 calc R
C13 C 1.1068(3) 0.5606(3) 0.8220(3) 0.0515(6) Uani 1 1 d .
H13 H 1.154239 0.596552 0.768807 0.062 Uiso 1 1 calc R
C14 C 0.6379(3) 0.4316(4) 0.0639(3) 0.0567(7) Uani 1 1 d .
H14 H 0.644328 0.384512 -0.014266 0.068 Uiso 1 1 calc R
C15 C 0.6013(3) 0.3393(3) 0.1501(3) 0.0534(6) Uani 1 1 d .
H15 H 0.583104 0.227906 0.131904 0.064 Uiso 1 1 calc R
C16 C 0.8652(2) 0.6197(3) 0.6126(2) 0.0513(6) Uani 1 1 d .
H16A H 0.906781 0.576814 0.551991 0.062 Uiso 1 1 calc R
H16B H 0.867674 0.738244 0.609106 0.062 Uiso 1 1 calc R
C17 C 0.9709(3) 0.4522(4) 0.9772(3) 0.0579(7) Uani 1 1 d .
H17 H 0.924090 0.413093 1.030012 0.069 Uiso 1 1 calc R
C18 C 1.1196(3) 0.4510(4) 1.0334(3) 0.0641(8) Uani 1 1 d .
H18 H 1.175857 0.411727 1.126306 0.077 Uiso 1 1 calc R
C19 C 1.1887(3) 0.5058(4) 0.9572(3) 0.0601(7) Uani 1 1 d .
H19 H 1.291791 0.505702 0.997598 0.072 Uiso 1 1 calc R
C20 C 0.0212(3) 0.6393(5) 0.3215(3) 0.0746(10) Uani 1 1 d .
H20A H -0.036448 0.682882 0.226767 0.112 Uiso 1 1 calc GR
H20B H 0.007771 0.706187 0.390337 0.112 Uiso 1 1 calc GR
H20C H -0.010583 0.529541 0.325684 0.112 Uiso 1 1 calc GR

loop_
_atom_site_aniso_label
_atom_site_aniso_U_11
_atom_site_aniso_U_22
_atom_site_aniso_U_33
_atom_site_aniso_U_23
_atom_site_aniso_U_13
_atom_site_aniso_U_12
O1 0.0336(8) 0.0558(10) 0.0385(8) 0.0030(7) 0.0168(6) -0.0014(7)
O2 0.0351(8) 0.0904(14) 0.0351(8) 0.0112(9) 0.0164(6) 0.0043(9)
O3 0.0320(9) 0.1048(16) 0.0590(11) 0.0186(11) 0.0182(8) 0.0067(10)
O4 0.0459(10) 0.0825(14) 0.0673(11) 0.0155(11) 0.0334(9) 0.0061(10)
C1 0.0355(11) 0.0404(12) 0.0468(12) -0.0047(10) 0.0194(10) 0.0004(9)
C2 0.0242(9) 0.0439(12) 0.0325(10) 0.0058(9) 0.0101(8) 0.0020(8)
C3 0.0322(10) 0.0344(11) 0.0409(11) -0.0036(9) 0.0156(9) 0.0018(8)
C4 0.0326(10) 0.0349(11) 0.0384(11) 0.0038(9) 0.0165(9) 0.0011(9)
C5 0.0336(10) 0.0395(11) 0.0357(10) 0.0026(9) 0.0168(8) 0.0007(9)
C6 0.0339(11) 0.0555(14) 0.0355(11) -0.0039(10) 0.0126(9) 0.0019(10)
C7 0.0326(11) 0.0500(13) 0.0361(11) -0.0027(9) 0.0151(9) -0.0015(9)
C8 0.0400(12) 0.0472(13) 0.0419(12) 0.0022(10) 0.0179(10) -0.0027(10)
C9 0.0331(10) 0.0389(12) 0.0395(11) 0.0018(9) 0.0146(9) 0.0063(9)
C10 0.0375(11) 0.0521(14) 0.0434(13) 0.0111(11) 0.0175(10) 0.0004(11)
C11 0.0346(11) 0.0493(13) 0.0409(11) -0.0011(11) 0.0139(9) 0.0002(10)
C12 0.0438(13) 0.088(2) 0.0392(12) 0.0145(13) 0.0220(10) 0.0020(13)
C13 0.0365(12) 0.0639(16) 0.0516(13) 0.0023(13) 0.0177(10) -0.0020(12)
C14 0.0416(13) 0.088(2) 0.0391(13) -0.0093(13) 0.0171(11) 0.0042(13)
C15 0.0427(13) 0.0583(16) 0.0512(15) -0.0113(12) 0.0142(11) 0.0016(12)
C16 0.0355(12) 0.0722(18) 0.0464(13) 0.0118(12) 0.0186(10) -0.0011(12)
C17 0.0474(14) 0.082(2) 0.0414(13) 0.0074(13) 0.0177(11) 0.0052(13)
C18 0.0492(15) 0.086(2) 0.0428(13) 0.0105(14) 0.0079(11) 0.0123(14)
C19 0.0358(12) 0.0756(19) 0.0564(15) 0.0005(14) 0.0099(11) 0.0029(13)
C20 0.0330(13) 0.103(3) 0.084(2) 0.019(2) 0.0230(14) 0.0072(16)

loop_
_atom_type_symbol
_atom_type_description
_atom_type_scat_dispersion_real
_atom_type_scat_dispersion_imag
_atom_type_scat_source
C C 0.0033 0.0016 'International Tables Vol C Tables 4.2.6.8 and 6.1.1.4'
H H 0.0000 0.0000 'International Tables Vol C Tables 4.2.6.8 and 6.1.1.4'
O O 0.0106 0.0060 'International Tables Vol C Tables 4.2.6.8 and 6.1.1.4'

loop_
_geom_angle_atom_site_label_1
_geom_angle_atom_site_label_2
_geom_angle_atom_site_label_3
_geom_angle
C3 O1 C7 113.17(16)
C6 O2 C7 116.25(17)
C1 O3 C20 117.1(2)
O3 C1 C3 110.81(19)
O4 C1 O3 124.4(2)
O4 C1 C3 124.8(2)
C8 C2 C4 120.38(19)
C10 C2 C4 121.2(2)
C10 C2 C8 118.4(2)
O1 C3 C1 111.09(18)
C9 C3 O1 124.83(19)
C9 C3 C1 124.08(19)
C2 C4 H4 107.7
C2 C4 C5 112.33(16)
C5 C4 H4 107.7
C9 C4 C2 111.02(17)
C9 C4 H4 107.7
C9 C4 C5 110.18(17)
C4 C5 H5 108.3
C7 C5 C4 110.56(16)
C7 C5 H5 108.3
C7 C5 C16 108.44(17)
C16 C5 C4 112.72(17)
C16 C5 H5 108.3
C11 C6 O2 122.64(19)
C11 C6 C17 121.6(2)
C17 C6 O2 115.8(2)
O1 C7 C5 113.23(17)
O1 C7 H7 109.5
O2 C7 O1 102.32(17)
O2 C7 C5 112.54(17)
O2 C7 H7 109.5
C5 C7 H7 109.5
C2 C8 H8 119.5
C15 C8 C2 121.1(2)
C15 C8 H8 119.5
C3 C9 C4 122.98(19)
C3 C9 H9 118.5
C4 C9 H9 118.5
C2 C10 H10 119.9
C2 C10 C12 120.1(2)
C12 C10 H10 119.9
C6 C11 C13 117.8(2)
C6 C11 C16 120.6(2)
C13 C11 C16 121.5(2)
C10 C12 H12 119.6
C14 C12 C10 120.7(2)
C14 C12 H12 119.6
C11 C13 H13 119.4
C19 C13 C11 121.3(2)
C19 C13 H13 119.4
C12 C14 H14 120.2
C12 C14 C15 119.6(2)
C15 C14 H14 120.2
C8 C15 H15 120.0
C14 C15 C8 120.1(3)
C14 C15 H15 120.0
C5 C16 H16A 109.4
C5 C16 H16B 109.4
C11 C16 C5 111.01(18)
C11 C16 H16A 109.4
C11 C16 H16B 109.4
H16A C16 H16B 108.0
C6 C17 H17 120.5
C18 C17 C6 119.0(2)
C18 C17 H17 120.5
C17 C18 H18 119.5
C17 C18 C19 121.0(2)
C19 C18 H18 119.5
C13 C19 C18 119.3(2)
C13 C19 H19 120.4
C18 C19 H19 120.4
O3 C20 H20A 109.5
O3 C20 H20B 109.5
O3 C20 H20C 109.5
H20A C20 H20B 109.5
H20A C20 H20C 109.5
H20B C20 H20C 109.5

loop_
_geom_bond_atom_site_label_1
_geom_bond_atom_site_label_2
_geom_bond_distance
O1 C3 1.372(3)
O1 C7 1.416(2)
O2 C6 1.387(2)
O2 C7 1.407(3)
O3 C1 1.326(3)
O3 C20 1.444(3)
O4 C1 1.192(3)
C1 C3 1.494(3)
C2 C4 1.520(3)
C2 C8 1.387(3)
C2 C10 1.385(3)
C3 C9 1.325(3)
C4 H4 1.0000
C4 C5 1.533(3)
C4 C9 1.502(3)
C5 H5 1.0000
C5 C7 1.508(3)
C5 C16 1.520(3)
C6 C11 1.383(3)
C6 C17 1.385(3)
C7 H7 1.0000
C8 H8 0.9500
C8 C15 1.378(3)
C9 H9 0.9500
C10 H10 0.9500
C10 C12 1.389(4)
C11 C13 1.393(3)
C11 C16 1.504(3)
C12 H12 0.9500
C12 C14 1.368(4)
C13 H13 0.9500
C13 C19 1.377(4)
C14 H14 0.9500
C14 C15 1.375(4)
C15 H15 0.9500
C16 H16A 0.9900
C16 H16B 0.9900
C17 H17 0.9500
C17 C18 1.372(4)
C18 H18 0.9500
C18 C19 1.379(4)
C19 H19 0.9500
C20 H20A 0.9800
C20 H20B 0.9800
C20 H20C 0.9800

loop_
_geom_torsion_atom_site_label_1
_geom_torsion_atom_site_label_2
_geom_torsion_atom_site_label_3
_geom_torsion_atom_site_label_4
_geom_torsion
O1 C3 C9 C4 1.8(3)
O2 C6 C11 C13 179.3(2)
O2 C6 C11 C16 -2.1(4)
O2 C6 C17 C18 -179.0(3)
O3 C1 C3 O1 175.7(2)
O3 C1 C3 C9 -3.3(3)
O4 C1 C3 O1 -4.1(3)
O4 C1 C3 C9 176.9(2)
C1 C3 C9 C4 -179.3(2)
C2 C4 C5 C7 -160.04(18)
C2 C4 C5 C16 78.4(2)
C2 C4 C9 C3 133.2(2)
C2 C8 C15 C14 -0.6(4)
C2 C10 C12 C14 0.0(4)
C3 O1 C7 O2 -170.14(16)
C3 O1 C7 C5 -48.7(2)
C4 C2 C8 C15 -179.8(2)
C4 C2 C10 C12 -179.9(2)
C4 C5 C7 O1 58.4(2)
C4 C5 C7 O2 173.83(18)
C4 C5 C16 C11 168.73(19)
C5 C4 C9 C3 8.1(3)
C6 O2 C7 O1 166.58(18)
C6 O2 C7 C5 44.7(3)
C6 C11 C13 C19 0.2(4)
C6 C11 C16 C5 -16.7(3)
C6 C17 C18 C19 -0.8(5)
C7 O1 C3 C1 -160.33(17)
C7 O1 C3 C9 18.7(3)
C7 O2 C6 C11 -12.0(3)
C7 O2 C6 C17 169.2(2)
C7 C5 C16 C11 46.0(3)
C8 C2 C4 C5 58.4(2)
C8 C2 C4 C9 -65.5(2)
C8 C2 C10 C12 0.0(3)
C9 C4 C5 C7 -35.7(2)
C9 C4 C5 C16 -157.26(19)
C10 C2 C4 C5 -121.7(2)
C10 C2 C4 C9 114.4(2)
C10 C2 C8 C15 0.3(3)
C10 C12 C14 C15 -0.2(4)
C11 C6 C17 C18 2.2(4)
C11 C13 C19 C18 1.1(5)
C12 C14 C15 C8 0.5(4)
C13 C11 C16 C5 161.8(2)
C16 C5 C7 O1 -177.57(19)
C16 C5 C7 O2 -62.1(2)
C16 C11 C13 C19 -178.3(3)
C17 C6 C11 C13 -1.9(4)
C17 C6 C11 C16 176.7(2)
C17 C18 C19 C13 -0.9(5)
C20 O3 C1 O4 0.4(4)
C20 O3 C1 C3 -179.5(2)
